data_7106755
loop_
_publ_author_name
'Guo-Jun Yuan'
'Can Wang'
'XiaoMing Ren'
'Jian-Lan Liu'

_publ_section_title
;
 Unexpected isotopic effect of a deuteriumed countercation on the
 spin-Peierls-type transitions in quasi-one-dimensional
 bis(maleonitriledithiolato)nickelate monoanion spin systems
;
_journal_name_full Chem.Commun.
_journal_page_first 9489
_journal_paper_doi 10.1039/c1cc12221e
_journal_volume 47
_journal_year 2011
_chemical_formula_sum 'C20 H6 Cl D5 N5 Ni S4'
_chemical_formula_weight 548.77
_chemical_name_systematic
;
?
;
_space_group_IT_number 2
_symmetry_cell_setting triclinic
_symmetry_space_group_name_Hall '-P 1'
_symmetry_space_group_name_H-M 'P -1'
_atom_sites_solution_hydrogens geom
_atom_sites_solution_primary direct
_atom_sites_solution_secondary difmap
_audit_creation_method SHELXL-97
_cell_angle_alpha 88.53(3)
_cell_angle_beta 86.86(3)
_cell_angle_gamma 77.42(3)
_cell_formula_units_Z 4
_cell_length_a 7.2039(14)
_cell_length_b 12.095(2)
_cell_length_c 26.005(5)
_cell_measurement_temperature 95(2)
_cell_volume 2207.9(8)
_computing_structure_refinement 'SHELXL-97 (Sheldrick, 1997)'
_computing_structure_solution 'SHELXS-97 (Sheldrick, 1990)'
_diffrn_ambient_temperature 95(2)
_diffrn_measured_fraction_theta_full 0.998
_diffrn_measured_fraction_theta_max 0.998
_diffrn_radiation_monochromator graphite
_diffrn_radiation_source 'fine-focus sealed tube'
_diffrn_radiation_type MoK\a
_diffrn_radiation_wavelength 0.71073
_diffrn_reflns_av_R_equivalents 0.1086
_diffrn_reflns_av_sigmaI/netI 0.1067
_diffrn_reflns_limit_h_max 8
_diffrn_reflns_limit_h_min -8
_diffrn_reflns_limit_k_max 14
_diffrn_reflns_limit_k_min -14
_diffrn_reflns_limit_l_max 31
_diffrn_reflns_limit_l_min -31
_diffrn_reflns_number 19323
_diffrn_reflns_theta_full 25.50
_diffrn_reflns_theta_max 25.50
_diffrn_reflns_theta_min 3.04
_exptl_absorpt_coefficient_mu 1.397
_exptl_crystal_density_diffrn 1.651
_exptl_crystal_density_method 'not measured'
_exptl_crystal_F_000 1100
_refine_diff_density_max 3.952
_refine_diff_density_min -4.543
_refine_diff_density_rms 0.480
_refine_ls_extinction_method none
_refine_ls_goodness_of_fit_ref 1.099
_refine_ls_hydrogen_treatment mixed
_refine_ls_matrix_type full
_refine_ls_number_parameters 249
_refine_ls_number_reflns 8204
_refine_ls_number_restraints 0
_refine_ls_restrained_S_all 1.099
_refine_ls_R_factor_all 0.2819
_refine_ls_R_factor_gt 0.2689
_refine_ls_shift/su_max 0.000
_refine_ls_shift/su_mean 0.000
_refine_ls_structure_factor_coef Fsqd
_refine_ls_weighting_details 'calc w=1/[\s^2^(Fo^2^)+(0.0005P)^2^+644.1237P] where P=(Fo^2^+2Fc^2^)/3'
_refine_ls_weighting_scheme calc
_refine_ls_wR_factor_gt 0.5764
_refine_ls_wR_factor_ref 0.5820
_reflns_number_gt 6929
_reflns_number_total 8204
_reflns_threshold_expression >2sigma(I)
_cod_data_source_file c1cc12221e.txt
_cod_data_source_block 2a
_cod_original_cell_volume 2208.0(8)
_cod_database_code 7106755

loop_
_symmetry_equiv_pos_as_xyz
'x, y, z'
'-x, -y, -z'

loop_
_atom_site_label
_atom_site_type_symbol
_atom_site_fract_x
_atom_site_fract_y
_atom_site_fract_z
_atom_site_U_iso_or_equiv
_atom_site_adp_type
_atom_site_occupancy
_atom_site_symmetry_multiplicity
_atom_site_calc_flag
_atom_site_refinement_flags
_atom_site_disorder_assembly
_atom_site_disorder_group
Ni1 Ni 0.9332(5) 0.7646(3) 0.27162(14) 0.0139(8) Uiso 1 1 d . . .
Ni2 Ni 0.4328(5) 0.7654(3) 0.23245(14) 0.0127(8) Uiso 1 1 d . . .
S1 S 0.8336(11) 0.9084(6) 0.3197(3) 0.0215(16) Uiso 1 1 d . . .
S2 S 1.0354(11) 0.6551(7) 0.3359(3) 0.0218(16) Uiso 1 1 d . . .
S3 S 0.8541(10) 0.8808(6) 0.2092(3) 0.0141(14) Uiso 1 1 d . . .
S4 S 1.0455(10) 0.6269(6) 0.2200(3) 0.0136(14) Uiso 1 1 d . . .
S5 S 0.3464(10) 0.8812(6) 0.2945(3) 0.0177(15) Uiso 1 1 d . . .
S6 S 0.5354(10) 0.6264(6) 0.2840(3) 0.0169(14) Uiso 1 1 d . . .
S7 S 0.3285(11) 0.9091(6) 0.1834(3) 0.0196(15) Uiso 1 1 d . . .
S8 S 0.5338(11) 0.6554(6) 0.1684(3) 0.0199(15) Uiso 1 1 d . . .
Cl1 Cl 0.4709(12) 0.2325(7) 0.3333(3) 0.0322(18) Uiso 1 1 d . . .
Cl2 Cl -0.0275(11) 0.2372(7) 0.1690(3) 0.0273(17) Uiso 1 1 d . . .
N1 N 0.852(4) 1.014(3) 0.4497(12) 0.035(7) Uiso 1 1 d . . .
N2 N 1.135(4) 0.667(3) 0.4745(12) 0.036(7) Uiso 1 1 d . . .
N3 N 0.862(4) 0.904(3) 0.0678(12) 0.035(7) Uiso 1 1 d . . .
N4 N 1.132(4) 0.557(2) 0.0814(11) 0.028(6) Uiso 1 1 d . . .
N5 N 0.398(4) 0.912(3) 0.4328(12) 0.034(7) Uiso 1 1 d . . .
N6 N 0.647(4) 0.560(3) 0.4197(12) 0.035(7) Uiso 1 1 d . . .
N7 N 0.323(4) 1.011(3) 0.0502(11) 0.032(7) Uiso 1 1 d . . .
N8 N 0.604(5) 0.660(3) 0.0274(13) 0.039(7) Uiso 1 1 d . . .
N9 N 0.607(4) 0.278(2) 0.0747(10) 0.021(5) Uiso 1 1 d . . .
N10 N 0.100(3) 0.282(2) 0.4255(9) 0.015(5) Uiso 1 1 d . . .
C1 C 0.879(5) 0.941(3) 0.4204(13) 0.030(7) Uiso 1 1 d . . .
C2 C 0.910(5) 0.859(3) 0.3804(14) 0.031(8) Uiso 1 1 d . . .
C3 C 1.007(5) 0.744(3) 0.3868(14) 0.031(7) Uiso 1 1 d . . .
C4 C 1.082(5) 0.704(3) 0.4355(13) 0.026(7) Uiso 1 1 d . . .
C5 C 0.891(5) 0.858(3) 0.1073(12) 0.024(7) Uiso 1 1 d . . .
C6 C 0.929(4) 0.800(2) 0.1580(11) 0.014(5) Uiso 1 1 d . . .
C7 C 1.010(3) 0.691(2) 0.1605(9) 0.008(5) Uiso 1 1 d . . .
C8 C 1.080(4) 0.619(3) 0.1174(12) 0.022(6) Uiso 1 1 d . . .
C9 C 0.419(5) 0.863(3) 0.3967(13) 0.027(7) Uiso 1 1 d . . .
C10 C 0.421(4) 0.803(3) 0.3471(12) 0.021(6) Uiso 1 1 d . . .
C11 C 0.501(4) 0.685(3) 0.3443(12) 0.021(6) Uiso 1 1 d . . .
C12 C 0.593(5) 0.619(3) 0.3859(13) 0.028(7) Uiso 1 1 d . . .
C13 C 0.354(4) 0.939(3) 0.0812(12) 0.023(6) Uiso 1 1 d . . .
C14 C 0.392(5) 0.857(3) 0.1233(12) 0.025(7) Uiso 1 1 d . . .
C15 C 0.499(4) 0.756(2) 0.1180(10) 0.014(5) Uiso 1 1 d . . .
C16 C 0.554(4) 0.700(3) 0.0670(12) 0.021(6) Uiso 1 1 d . . .
C17 C 0.656(5) 0.380(3) 0.0695(14) 0.032(8) Uiso 1 1 d . . .
D17 D 0.5766 0.4467 0.0813 0.039 Uiso 1 1 d R . .
C18 C 0.825(5) 0.377(3) 0.0463(14) 0.032(8) Uiso 1 1 d . . .
D18 D 0.8612 0.4461 0.0409 0.038 Uiso 1 1 d R . .
C19 C 0.958(6) 0.277(3) 0.0289(15) 0.038(9) Uiso 1 1 d . . .
D19 D 1.0798 0.2769 0.0151 0.046 Uiso 1 1 d R . .
C20 C 0.878(5) 0.176(3) 0.0352(12) 0.025(7) Uiso 1 1 d . . .
D20 D 0.9509 0.1078 0.0234 0.030 Uiso 1 1 d R . .
C21 C 0.714(5) 0.177(3) 0.0559(13) 0.032(8) Uiso 1 1 d . . .
D21 D 0.6676 0.1109 0.0584 0.038 Uiso 1 1 d R . .
C22 C 0.417(5) 0.279(3) 0.1014(14) 0.037(8) Uiso 1 1 d . . .
H22A H 0.368(5) 0.217(3) 0.0893(14) 0.045 Uiso 1 1 d R . .
H22B H 0.329(5) 0.349(3) 0.0927(14) 0.045 Uiso 1 1 d R . .
C23 C 0.431(4) 0.269(2) 0.1625(10) 0.013(5) Uiso 1 1 d . . .
C24 C 0.394(4) 0.365(2) 0.1918(10) 0.014(5) Uiso 1 1 d . . .
H24 H 0.362(4) 0.436(2) 0.1761(10) 0.017 Uiso 1 1 d R . .
C25 C 0.405(4) 0.356(3) 0.2433(11) 0.020(6) Uiso 1 1 d . . .
H25 H 0.376(4) 0.420(3) 0.2632(11) 0.024 Uiso 1 1 d R . .
C26 C 0.459(4) 0.248(2) 0.2675(11) 0.018(6) Uiso 1 1 d . . .
C27 C 0.518(4) 0.150(3) 0.2375(11) 0.020(6) Uiso 1 1 d . . .
H27 H 0.555(4) 0.078(3) 0.2524(11) 0.024 Uiso 1 1 d R . .
C28 C 0.519(5) 0.166(3) 0.1841(13) 0.028(7) Uiso 1 1 d . . .
H28 H 0.579(5) 0.107(3) 0.1628(13) 0.033 Uiso 1 1 d R . .
C29 C 0.153(5) 0.378(3) 0.4311(13) 0.029(7) Uiso 1 1 d . . .
D29 D 0.0756 0.4443 0.4190 0.035 Uiso 1 1 d R . .
C30 C 0.323(6) 0.385(3) 0.4548(15) 0.039(9) Uiso 1 1 d . . .
D30 D 0.3545 0.4544 0.4595 0.047 Uiso 1 1 d R . .
C31 C 0.438(6) 0.286(3) 0.4705(15) 0.037(8) Uiso 1 1 d . . .
D31 D 0.5541 0.2844 0.4846 0.045 Uiso 1 1 calc R . .
C32 C 0.370(4) 0.180(3) 0.4641(12) 0.023(7) Uiso 1 1 d . . .
D32 D 0.4407 0.1124 0.4766 0.028 Uiso 1 1 d R . .
C33 C 0.197(4) 0.181(3) 0.4391(12) 0.024(7) Uiso 1 1 d . . .
D33 D 0.1569 0.1145 0.4329 0.028 Uiso 1 1 d R . .
C34 C -0.093(4) 0.283(3) 0.4000(12) 0.021(6) Uiso 1 1 d . . .
H34A H -0.148(4) 0.223(3) 0.4155(12) 0.025 Uiso 1 1 d R . .
H34B H -0.181(4) 0.354(3) 0.4079(12) 0.025 Uiso 1 1 d R . .
C35 C -0.077(5) 0.268(3) 0.3408(14) 0.031(8) Uiso 1 1 d . . .
C36 C -0.118(4) 0.366(3) 0.3105(11) 0.018(6) Uiso 1 1 d . . .
H36 H -0.153(4) 0.437(3) 0.3256(11) 0.022 Uiso 1 1 d R . .
C37 C -0.106(4) 0.356(3) 0.2585(12) 0.024(7) Uiso 1 1 d . . .
H37 H -0.144(4) 0.420(3) 0.2382(12) 0.029 Uiso 1 1 d R . .
C38 C -0.037(4) 0.252(3) 0.2345(12) 0.021(6) Uiso 1 1 d . . .
C39 C 0.019(5) 0.153(3) 0.2642(13) 0.028(7) Uiso 1 1 d . . .
H39 H 0.060(5) 0.083(3) 0.2491(13) 0.033 Uiso 1 1 d R . .
C40 C 0.009(5) 0.165(3) 0.3182(14) 0.032(8) Uiso 1 1 d . . .
H40 H 0.061(5) 0.104(3) 0.3390(14) 0.038 Uiso 1 1 d R . .

loop_
_atom_type_symbol
_atom_type_description
_atom_type_scat_dispersion_real
_atom_type_scat_dispersion_imag
_atom_type_scat_source
C C 0.0033 0.0016 'International Tables Vol C Tables 4.2.6.8 and 6.1.1.4'
H H 0.0000 0.0000 'International Tables Vol C Tables 4.2.6.8 and 6.1.1.4'
N N 0.0061 0.0033 'International Tables Vol C Tables 4.2.6.8 and 6.1.1.4'
S S 0.1246 0.1234 'International Tables Vol C Tables 4.2.6.8 and 6.1.1.4'
Ni Ni 0.3393 1.1124 'International Tables Vol C Tables 4.2.6.8 and 6.1.1.4'
Cl Cl 0.1484 0.1585 'International Tables Vol C Tables 4.2.6.8 and 6.1.1.4'
D D 0.0000 0.0000 'International Tables Vol C Tables 4.2.6.8 and 6.1.1.4'

loop_
_geom_angle_atom_site_label_1
_geom_angle_atom_site_label_2
_geom_angle_atom_site_label_3
_geom_angle
_geom_angle_site_symmetry_1
_geom_angle_site_symmetry_3
_geom_angle_publ_flag
S3 Ni1 S1 85.2(3) . . ?
S3 Ni1 S4 92.2(3) . . ?
S1 Ni1 S4 175.9(3) . . ?
S3 Ni1 S2 174.5(3) . . ?
S1 Ni1 S2 93.0(3) . . ?
S4 Ni1 S2 89.4(3) . . ?
S5 Ni2 S6 92.5(3) . . ?
S5 Ni2 S8 176.1(3) . . ?
S6 Ni2 S8 89.1(3) . . ?
S5 Ni2 S7 85.2(3) . . ?
S6 Ni2 S7 177.7(3) . . ?
S8 Ni2 S7 93.1(3) . . ?
C2 S1 Ni1 103.5(12) . . ?
C3 S2 Ni1 104.3(13) . . ?
C6 S3 Ni1 102.1(10) . . ?
C7 S4 Ni1 102.5(9) . . ?
C10 S5 Ni2 103.6(11) . . ?
C11 S6 Ni2 104.6(11) . . ?
C14 S7 Ni2 102.7(12) . . ?
C15 S8 Ni2 99.3(9) . . ?
C17 N9 C21 126(3) . . ?
C17 N9 C22 116(3) . . ?
C21 N9 C22 119(3) . . ?
C29 N10 C33 126(3) . . ?
C29 N10 C34 119(3) . . ?
C33 N10 C34 115(2) . . ?
N1 C1 C2 174(4) . . ?
C3 C2 C1 124(3) . . ?
C3 C2 S1 120(3) . . ?
C1 C2 S1 116(3) . . ?
C2 C3 C4 120(3) . . ?
C2 C3 S2 119(3) . . ?
C4 C3 S2 120(3) . . ?
N2 C4 C3 176(4) . . ?
N3 C5 C6 180(4) . . ?
C7 C6 C5 121(3) . . ?
C7 C6 S3 124(2) . . ?
C5 C6 S3 115(2) . . ?
C6 C7 C8 126(3) . . ?
C6 C7 S4 119(2) . . ?
C8 C7 S4 115(2) . . ?
N4 C8 C7 177(3) . . ?
N5 C9 C10 172(4) . . ?
C11 C10 C9 119(3) . . ?
C11 C10 S5 122(2) . . ?
C9 C10 S5 118(2) . . ?
C10 C11 C12 124(3) . . ?
C10 C11 S6 117(2) . . ?
C12 C11 S6 117(2) . . ?
N6 C12 C11 171(4) . . ?
N7 C13 C14 175(3) . . ?
C15 C14 C13 124(3) . . ?
C15 C14 S7 120(3) . . ?
C13 C14 S7 115(2) . . ?
C14 C15 C16 124(3) . . ?
C14 C15 S8 123(2) . . ?
C16 C15 S8 111(2) . . ?
N8 C16 C15 176(3) . . ?
C18 C17 N9 115(3) . . ?
C17 C18 C19 126(4) . . ?
C18 C19 C20 112(3) . . ?
C21 C20 C19 124(3) . . ?
C20 C21 N9 118(3) . . ?
H22B C22 H22A 107.9 . . ?
H22B C22 N9 109.3(18) . . ?
H22A C22 N9 109.3(18) . . ?
H22B C22 C23 109.3(17) . . ?
H22A C22 C23 109.3(17) . . ?
N9 C22 C23 112(3) . . ?
C24 C23 C28 120(3) . . ?
C24 C23 C22 120(3) . . ?
C28 C23 C22 119(3) . . ?
H24 C24 C25 120.1(18) . . ?
H24 C24 C23 120.1(16) . . ?
C25 C24 C23 120(3) . . ?
H25 C25 C24 119.7(18) . . ?
H25 C25 C26 119.7(17) . . ?
C24 C25 C26 121(3) . . ?
C27 C26 C25 120(3) . . ?
C27 C26 Cl1 118(2) . . ?
C25 C26 Cl1 122(2) . . ?
H27 C27 C28 121.8(19) . . ?
H27 C27 C26 121.8(17) . . ?
C28 C27 C26 116(3) . . ?
H28 C28 C23 119.5(18) . . ?
H28 C28 C27 119.5(19) . . ?
C23 C28 C27 121(3) . . ?
N10 C29 C30 123(3) . . ?
C31 C30 C29 117(4) . . ?
C30 C31 C32 117(4) . . ?
C33 C32 C31 122(3) . . ?
N10 C33 C32 115(3) . . ?
H34A C34 H34B 107.5 . . ?
H34A C34 C35 108.6(17) . . ?
H34B C34 C35 108.6(17) . . ?
H34A C34 N10 108.6(14) . . ?
H34B C34 N10 108.6(14) . . ?
C35 C34 N10 115(2) . . ?
C36 C35 C40 120(3) . . ?
C36 C35 C34 117(3) . . ?
C40 C35 C34 122(3) . . ?
H36 C36 C37 120.8(19) . . ?
H36 C36 C35 120.8(19) . . ?
C37 C36 C35 118(3) . . ?
H37 C37 C36 118.8(19) . . ?
H37 C37 C38 118.8(18) . . ?
C36 C37 C38 122(3) . . ?
C39 C38 C37 120(3) . . ?
C39 C38 Cl2 117(2) . . ?
C37 C38 Cl2 123(2) . . ?
H39 C39 C38 121.3(19) . . ?
H39 C39 C40 121(2) . . ?
C38 C39 C40 117(3) . . ?
H40 C40 C35 120(2) . . ?
H40 C40 C39 120(2) . . ?
C35 C40 C39 121(3) . . ?

loop_
_geom_bond_atom_site_label_1
_geom_bond_atom_site_label_2
_geom_bond_distance
_geom_bond_site_symmetry_2
_geom_bond_publ_flag
Ni1 S3 2.137(8) . ?
Ni1 S1 2.138(9) . ?
Ni1 S4 2.155(8) . ?
Ni1 S2 2.165(9) . ?
Ni2 S5 2.139(8) . ?
Ni2 S6 2.151(8) . ?
Ni2 S8 2.153(8) . ?
Ni2 S7 2.153(8) . ?
S1 C2 1.75(4) . ?
S2 C3 1.70(4) . ?
S3 C6 1.67(3) . ?
S4 C7 1.72(2) . ?
S5 C10 1.69(3) . ?
S6 C11 1.72(3) . ?
S7 C14 1.70(3) . ?
S8 C15 1.76(3) . ?
Cl1 C26 1.72(3) . ?
Cl2 C38 1.71(3) . ?
N1 C1 1.15(4) . ?
N2 C4 1.15(4) . ?
N3 C5 1.16(4) . ?
N4 C8 1.21(4) . ?
N5 C9 1.11(4) . ?
N6 C12 1.15(4) . ?
N7 C13 1.16(4) . ?
N8 C16 1.15(4) . ?
N9 C17 1.35(4) . ?
N9 C21 1.39(4) . ?
N9 C22 1.50(4) . ?
N10 C29 1.32(4) . ?
N10 C33 1.32(4) . ?
N10 C34 1.58(4) . ?
C1 C2 1.43(5) . ?
C2 C3 1.43(5) . ?
C3 C4 1.43(5) . ?
C5 C6 1.49(4) . ?
C6 C7 1.32(4) . ?
C7 C8 1.44(4) . ?
C9 C10 1.49(4) . ?
C10 C11 1.42(4) . ?
C11 C12 1.43(4) . ?
C13 C14 1.46(4) . ?
C14 C15 1.30(4) . ?
C15 C16 1.50(4) . ?
C17 C18 1.33(5) . ?
C18 C19 1.43(5) . ?
C19 C20 1.46(5) . ?
C20 C21 1.27(5) . ?
C22 H22B 0.9700 . ?
C22 H22A 0.9700 . ?
C22 C23 1.60(4) . ?
C23 C24 1.37(4) . ?
C23 C28 1.39(4) . ?
C24 H24 0.9300 . ?
C24 C25 1.35(4) . ?
C25 H25 0.9300 . ?
C25 C26 1.42(4) . ?
C26 C27 1.41(4) . ?
C27 H27 0.9300 . ?
C27 C28 1.40(4) . ?
C28 H28 0.9300 . ?
C29 C30 1.42(5) . ?
C30 C31 1.37(5) . ?
C31 C32 1.47(5) . ?
C32 C33 1.43(4) . ?
C34 H34A 0.9700 . ?
C34 H34B 0.9700 . ?
C34 C35 1.55(4) . ?
C35 C36 1.39(4) . ?
C35 C40 1.39(5) . ?
C36 H36 0.9300 . ?
C36 C37 1.36(4) . ?
C37 H37 0.9300 . ?
C37 C38 1.40(4) . ?
C38 C39 1.40(4) . ?
C39 H39 0.9300 . ?
C39 C40 1.41(5) . ?
C40 H40 0.9300 . ?
